data_7202165
loop_
_publ_author_name
'Sun, Wei-Wei'
'Yue, Qi'
'Cheng, Ai-Ling'
'Gao, En-Qing'

_publ_section_title
;
 Supramolecular networks assembled from binuclear complexes with
 pyridazine-3,6-dicarboxylate
;
_journal_issue 10
_journal_name_full CrystEngComm
_journal_page_first 1384
_journal_paper_doi 10.1039/b805832f
_journal_volume 10
_journal_year 2008
_chemical_formula_sum 'C18 H10 Mn2 N6 Na2 O14'
_chemical_formula_weight 690.18
_chemical_name_systematic ?
_space_group_IT_number 14
_symmetry_cell_setting monoclinic
_symmetry_space_group_name_Hall '-P 2yn'
_symmetry_space_group_name_H-M 'P 1 21/n 1'
_atom_sites_solution_hydrogens geom
_atom_sites_solution_primary direct
_atom_sites_solution_secondary difmap
_audit_creation_method SHELXL-97
_cell_angle_alpha 90.00
_cell_angle_beta 101.359(2)
_cell_angle_gamma 90.00
_cell_formula_units_Z 4
_cell_length_a 9.5936(17)
_cell_length_b 13.010(2)
_cell_length_c 18.569(3)
_cell_measurement_reflns_used 1928
_cell_measurement_temperature 273(2)
_cell_measurement_theta_max 26.299
_cell_measurement_theta_min 2.234
_cell_volume 2272.3(6)
_computing_cell_refinement 'Bruker SMART'
_computing_data_collection 'Bruker SMART'
_computing_data_reduction 'Bruker SHELXTL'
_computing_molecular_graphics 'Bruker SHELXTL'
_computing_publication_material 'Bruker SHELXTL'
_computing_structure_refinement 'Bruker SHELXTL'
_computing_structure_solution 'Bruker SHELXTL'
_diffrn_ambient_temperature 273(2)
_diffrn_measured_fraction_theta_full 0.992
_diffrn_measured_fraction_theta_max 0.992
_diffrn_measurement_device_type 'CCD area detector'
_diffrn_measurement_method 'phi and omega scans'
_diffrn_radiation_monochromator graphite
_diffrn_radiation_source 'sealed tube'
_diffrn_radiation_type MoK\a
_diffrn_radiation_wavelength 0.71073
_diffrn_reflns_av_R_equivalents 0.0493
_diffrn_reflns_av_sigmaI/netI 0.0594
_diffrn_reflns_limit_h_max 11
_diffrn_reflns_limit_h_min -11
_diffrn_reflns_limit_k_max 14
_diffrn_reflns_limit_k_min -16
_diffrn_reflns_limit_l_max 22
_diffrn_reflns_limit_l_min -21
_diffrn_reflns_number 12486
_diffrn_reflns_theta_full 26.00
_diffrn_reflns_theta_max 26.00
_diffrn_reflns_theta_min 1.92
_diffrn_standards_decay_% 2.5
_exptl_absorpt_coefficient_mu 1.242
_exptl_absorpt_correction_T_max 0.9405
_exptl_absorpt_correction_T_min 0.8858
_exptl_absorpt_correction_type multi-scan
_exptl_absorpt_process_details SADABS
_exptl_crystal_colour yellow
_exptl_crystal_density_diffrn 2.017
_exptl_crystal_density_method 'not measured'
_exptl_crystal_description rhombic
_exptl_crystal_F_000 1376
_exptl_crystal_size_max 0.10
_exptl_crystal_size_mid 0.07
_exptl_crystal_size_min 0.05
_refine_diff_density_max 0.814
_refine_diff_density_min -0.557
_refine_diff_density_rms 0.115
_refine_ls_extinction_method none
_refine_ls_goodness_of_fit_ref 1.045
_refine_ls_hydrogen_treatment constr
_refine_ls_matrix_type full
_refine_ls_number_parameters 379
_refine_ls_number_reflns 4418
_refine_ls_number_restraints 0
_refine_ls_restrained_S_all 1.045
_refine_ls_R_factor_all 0.0941
_refine_ls_R_factor_gt 0.0610
_refine_ls_shift/su_max 0.000
_refine_ls_shift/su_mean 0.000
_refine_ls_structure_factor_coef Fsqd
_refine_ls_weighting_details 'calc w=1/[\s^2^(Fo^2^)+(0.0847P)^2^+3.8551P] where P=(Fo^2^+2Fc^2^)/3'
_refine_ls_weighting_scheme calc
_refine_ls_wR_factor_gt 0.1517
_refine_ls_wR_factor_ref 0.1746
_reflns_number_gt 2988
_reflns_number_total 4418
_reflns_threshold_expression >2sigma(I)
_cod_data_source_file b805832f.txt
_cod_data_source_block 9
_cod_original_cell_volume 2272.3(7)
_cod_original_sg_symbol_H-M P2(1)/n
_cod_database_code 7202165

loop_
_symmetry_equiv_pos_as_xyz
'x, y, z'
'-x+1/2, y+1/2, -z+1/2'
'-x, -y, -z'
'x-1/2, -y-1/2, z-1/2'

loop_
_atom_site_label
_atom_site_type_symbol
_atom_site_fract_x
_atom_site_fract_y
_atom_site_fract_z
_atom_site_U_iso_or_equiv
_atom_site_adp_type
_atom_site_occupancy
_atom_site_symmetry_multiplicity
_atom_site_calc_flag
_atom_site_refinement_flags
_atom_site_disorder_assembly
_atom_site_disorder_group
_atom_site_attached_hydrogens
Mn1 Mn 0.56385(8) 0.23833(6) 0.39815(4) 0.0235(2) Uani 1 1 d . . . 0
Mn2 Mn 0.37999(8) 0.26228(6) 0.58174(4) 0.0239(2) Uani 1 1 d . . . 0
Na1 Na 0.8333(3) 0.41997(19) 0.27594(13) 0.0419(6) Uani 1 1 d . . . 0
O1 O 0.7168(4) 0.3389(3) 0.3694(2) 0.0354(10) Uani 1 1 d . . . 0
O2 O 0.8935(4) 0.4469(4) 0.4098(2) 0.0462(11) Uani 1 1 d . . . 0
O3 O 0.4178(4) 0.3867(3) 0.6589(2) 0.0393(10) Uani 1 1 d . . . 0
O4 O 0.5665(4) 0.5094(4) 0.7119(2) 0.0495(12) Uani 1 1 d . . . 0
O5 O 0.8076(5) 0.6025(3) 0.2695(2) 0.0467(11) Uani 1 1 d . . . 2
O11 O 0.4539(4) 0.2267(3) 0.2892(2) 0.0342(9) Uani 1 1 d . . . 0
O12 O 0.2513(4) 0.2256(3) 0.2076(2) 0.0384(10) Uani 1 1 d . . . 0
O13 O 0.1616(4) 0.2685(3) 0.5807(2) 0.0352(10) Uani 1 1 d . . . 0
O14 O -0.0610(4) 0.2408(3) 0.5213(2) 0.0434(11) Uani 1 1 d . . . 0
O21 O 0.7025(4) 0.1158(3) 0.3794(2) 0.0377(10) Uani 1 1 d . . . 0
O22 O 0.8576(5) -0.0058(4) 0.4290(2) 0.0518(12) Uani 1 1 d . . . 0
O23 O 0.4172(4) 0.1628(3) 0.6734(2) 0.0359(10) Uani 1 1 d . . . 0
O24 O 0.5675(4) 0.0561(4) 0.7422(2) 0.0475(12) Uani 1 1 d . . . 0
N1 N 0.6103(4) 0.3622(3) 0.4899(2) 0.0237(10) Uani 1 1 d . . . 0
N2 N 0.5482(4) 0.3720(3) 0.5485(2) 0.0244(9) Uani 1 1 d . . . 0
N11 N 0.3231(4) 0.2401(3) 0.4012(2) 0.0204(9) Uani 1 1 d . . . 0
N12 N 0.2636(4) 0.2460(3) 0.4604(2) 0.0207(9) Uani 1 1 d . . . 0
N21 N 0.6026(4) 0.1309(3) 0.5008(2) 0.0240(9) Uani 1 1 d . . . 0
N22 N 0.5456(4) 0.1400(3) 0.5608(2) 0.0222(9) Uani 1 1 d . . . 0
C1 C 0.7862(6) 0.3996(4) 0.4168(3) 0.0312(13) Uani 1 1 d . . . 0
C2 C 0.7272(6) 0.4154(4) 0.4865(3) 0.0281(12) Uani 1 1 d . . . 0
C3 C 0.7937(6) 0.4790(4) 0.5430(3) 0.0350(14) Uani 1 1 d . . . 0
H3A H 0.8781 0.5129 0.5405 0.042 Uiso 1 1 calc R . . 0
C4 C 0.7306(6) 0.4901(4) 0.6024(3) 0.0343(14) Uani 1 1 d . . . 0
H4A H 0.7700 0.5324 0.6416 0.041 Uiso 1 1 calc R . . 0
C5 C 0.6050(5) 0.4357(4) 0.6024(3) 0.0248(11) Uani 1 1 d . . . 0
C6 C 0.5238(6) 0.4452(5) 0.6634(3) 0.0348(14) Uani 1 1 d . . . 0
C11 C 0.3206(6) 0.2284(4) 0.2709(3) 0.0261(12) Uani 1 1 d . . . 0
C12 C 0.2417(5) 0.2296(4) 0.3346(3) 0.0216(11) Uani 1 1 d . . . 0
C13 C 0.0944(6) 0.2203(4) 0.3241(3) 0.0304(12) Uani 1 1 d . . . 0
H9A H 0.0390 0.2123 0.2773 0.036 Uiso 1 1 calc R . . 0
C14 C 0.0342(6) 0.2233(4) 0.3848(3) 0.0312(13) Uani 1 1 d . . . 0
H10A H -0.0633 0.2152 0.3810 0.037 Uiso 1 1 calc R . . 0
C15 C 0.1239(5) 0.2389(4) 0.4530(3) 0.0248(12) Uani 1 1 d . . . 0
C16 C 0.0676(6) 0.2494(4) 0.5249(3) 0.0308(13) Uani 1 1 d . . . 0
C21 C 0.7627(6) 0.0589(5) 0.4312(3) 0.0339(13) Uani 1 1 d . . . 0
C22 C 0.7152(6) 0.0708(4) 0.5037(3) 0.0273(12) Uani 1 1 d . . . 0
C23 C 0.7827(6) 0.0229(4) 0.5672(3) 0.0316(13) Uani 1 1 d . . . 0
H15A H 0.8650 -0.0152 0.5683 0.038 Uiso 1 1 calc R . . 0
C24 C 0.7256(6) 0.0330(4) 0.6284(3) 0.0329(13) Uani 1 1 d . . . 0
H16A H 0.7675 0.0025 0.6726 0.039 Uiso 1 1 calc R . . 0
C25 C 0.6027(5) 0.0905(4) 0.6218(3) 0.0259(12) Uani 1 1 d . . . 0
C26 C 0.5248(6) 0.1044(5) 0.6849(3) 0.0322(13) Uani 1 1 d . . . 0
Na2 Na 0.5250(3) 0.22796(19) 0.17400(13) 0.0422(6) Uani 1 1 d . . . 0
O6 O 0.6006(4) 0.3987(3) 0.1996(2) 0.0413(10) Uani 1 1 d . . . 2

loop_
_atom_site_aniso_label
_atom_site_aniso_U_11
_atom_site_aniso_U_22
_atom_site_aniso_U_33
_atom_site_aniso_U_23
_atom_site_aniso_U_13
_atom_site_aniso_U_12
Mn1 0.0184(4) 0.0373(5) 0.0163(4) 0.0002(3) 0.0071(3) -0.0009(3)
Mn2 0.0197(4) 0.0380(5) 0.0154(4) -0.0026(3) 0.0066(3) 0.0004(3)
Na1 0.0432(14) 0.0519(15) 0.0341(13) -0.0010(11) 0.0166(11) 0.0017(11)
O1 0.028(2) 0.056(3) 0.023(2) -0.0001(19) 0.0072(17) -0.0121(18)
O2 0.036(2) 0.069(3) 0.037(2) -0.001(2) 0.014(2) -0.018(2)
O3 0.033(2) 0.057(3) 0.032(2) -0.022(2) 0.0178(18) -0.006(2)
O4 0.037(2) 0.070(3) 0.044(3) -0.034(2) 0.015(2) -0.005(2)
O5 0.064(3) 0.047(3) 0.037(2) -0.005(2) 0.030(2) -0.005(2)
O11 0.023(2) 0.057(3) 0.024(2) 0.0001(18) 0.0079(16) -0.0025(17)
O12 0.033(2) 0.067(3) 0.016(2) 0.0004(19) 0.0073(17) -0.001(2)
O13 0.028(2) 0.061(3) 0.020(2) -0.0048(18) 0.0136(17) -0.0007(18)
O14 0.022(2) 0.081(3) 0.031(2) 0.003(2) 0.0134(18) 0.001(2)
O21 0.039(2) 0.055(3) 0.022(2) 0.0015(19) 0.0130(17) 0.016(2)
O22 0.048(3) 0.071(3) 0.037(3) -0.010(2) 0.011(2) 0.031(2)
O23 0.029(2) 0.059(3) 0.022(2) 0.0107(19) 0.0102(17) 0.0040(19)
O24 0.034(2) 0.078(3) 0.032(2) 0.021(2) 0.0105(19) 0.009(2)
N1 0.022(2) 0.029(2) 0.020(2) -0.0006(18) 0.0052(18) -0.0059(18)
N2 0.020(2) 0.031(2) 0.024(2) -0.0067(19) 0.0070(18) 0.0016(18)
N11 0.021(2) 0.026(2) 0.016(2) 0.0025(17) 0.0083(17) -0.0011(17)
N12 0.022(2) 0.030(2) 0.012(2) -0.0014(17) 0.0071(17) -0.0017(17)
N21 0.026(2) 0.031(2) 0.016(2) -0.0035(18) 0.0064(18) 0.0053(18)
N22 0.025(2) 0.025(2) 0.018(2) -0.0016(17) 0.0084(18) 0.0025(17)
C1 0.032(3) 0.042(3) 0.021(3) 0.006(2) 0.010(2) -0.007(3)
C2 0.025(3) 0.034(3) 0.023(3) 0.007(2) 0.000(2) -0.004(2)
C3 0.033(3) 0.037(3) 0.034(3) -0.005(3) 0.003(3) -0.011(3)
C4 0.032(3) 0.031(3) 0.038(3) -0.015(3) 0.002(3) -0.006(2)
C5 0.022(3) 0.027(3) 0.025(3) -0.004(2) 0.003(2) 0.003(2)
C6 0.027(3) 0.049(4) 0.030(3) -0.012(3) 0.009(3) 0.007(3)
C11 0.022(3) 0.040(3) 0.018(3) 0.004(2) 0.009(2) -0.002(2)
C12 0.021(3) 0.032(3) 0.015(2) -0.001(2) 0.009(2) 0.000(2)
C13 0.025(3) 0.046(3) 0.020(3) -0.004(2) 0.005(2) -0.002(2)
C14 0.019(3) 0.047(3) 0.029(3) 0.007(3) 0.008(2) 0.000(2)
C15 0.022(3) 0.036(3) 0.017(3) 0.001(2) 0.007(2) 0.003(2)
C16 0.026(3) 0.049(4) 0.020(3) -0.005(2) 0.011(2) -0.001(2)
C21 0.031(3) 0.046(3) 0.025(3) -0.009(3) 0.005(2) 0.007(3)
C22 0.028(3) 0.034(3) 0.019(3) -0.002(2) 0.003(2) 0.007(2)
C23 0.032(3) 0.031(3) 0.030(3) -0.005(2) 0.001(2) 0.014(2)
C24 0.035(3) 0.034(3) 0.026(3) 0.005(2) -0.002(2) 0.006(2)
C25 0.027(3) 0.027(3) 0.024(3) 0.003(2) 0.006(2) -0.003(2)
C26 0.026(3) 0.047(3) 0.024(3) 0.010(3) 0.005(2) -0.004(3)
Na2 0.0438(15) 0.0613(16) 0.0273(13) 0.0035(11) 0.0211(11) 0.0001(12)
O6 0.048(3) 0.045(2) 0.035(2) 0.000(2) 0.020(2) 0.002(2)

loop_
_atom_type_symbol
_atom_type_description
_atom_type_scat_dispersion_real
_atom_type_scat_dispersion_imag
_atom_type_scat_source
C C 0.0033 0.0016 'International Tables Vol C Tables 4.2.6.8 and 6.1.1.4'
H H 0.0000 0.0000 'International Tables Vol C Tables 4.2.6.8 and 6.1.1.4'
N N 0.0061 0.0033 'International Tables Vol C Tables 4.2.6.8 and 6.1.1.4'
O O 0.0106 0.0060 'International Tables Vol C Tables 4.2.6.8 and 6.1.1.4'
Mn Mn 0.3368 0.7283 'International Tables Vol C Tables 4.2.6.8 and 6.1.1.4'
Na Na 0.0362 0.0249 'International Tables Vol C Tables 4.2.6.8 and 6.1.1.4'

loop_
_geom_angle_atom_site_label_1
_geom_angle_atom_site_label_2
_geom_angle_atom_site_label_3
_geom_angle
_geom_angle_site_symmetry_1
_geom_angle_site_symmetry_3
_geom_angle_publ_flag
O11 Mn1 O1 92.46(15) . . ?
O11 Mn1 O21 90.02(15) . . ?
O1 Mn1 O21 86.30(16) . . ?
O11 Mn1 N11 73.13(14) . . ?
O1 Mn1 N11 138.09(15) . . ?
O21 Mn1 N11 131.46(15) . . ?
O11 Mn1 N1 138.21(16) . . ?
O1 Mn1 N1 73.35(14) . . ?
O21 Mn1 N1 126.71(15) . . ?
N11 Mn1 N1 91.36(14) . . ?
O11 Mn1 N21 135.61(16) . . ?
O1 Mn1 N21 124.83(15) . . ?
O21 Mn1 N21 71.56(14) . . ?
N11 Mn1 N21 89.17(14) . . ?
N1 Mn1 N21 80.78(15) . . ?
O13 Mn2 O23 92.34(15) . . ?
O13 Mn2 O3 90.80(15) . . ?
O23 Mn2 O3 86.82(17) . . ?
O13 Mn2 N12 72.86(15) . . ?
O23 Mn2 N12 134.41(16) . . ?
O3 Mn2 N12 134.73(16) . . ?
O13 Mn2 N2 135.98(16) . . ?
O23 Mn2 N2 125.01(15) . . ?
O3 Mn2 N2 71.29(14) . . ?
N12 Mn2 N2 91.42(15) . . ?
O13 Mn2 N22 137.54(15) . . ?
O23 Mn2 N22 72.78(14) . . ?
O3 Mn2 N22 126.48(15) . . ?
N12 Mn2 N22 89.39(14) . . ?
N2 Mn2 N22 81.01(15) . . ?
O5 Na1 O6 90.58(17) . . ?
O5 Na1 O23 116.33(16) . 4_665 ?
O6 Na1 O23 84.29(15) . 4_665 ?
O5 Na1 O2 84.87(17) . . ?
O6 Na1 O2 127.95(16) . . ?
O23 Na1 O2 142.83(18) 4_665 . ?
O5 Na1 O24 87.27(17) . 4_665 ?
O6 Na1 O24 130.44(16) . 4_665 ?
O23 Na1 O24 53.51(14) 4_665 4_665 ?
O2 Na1 O24 101.17(16) . 4_665 ?
O5 Na1 O1 113.70(16) . . ?
O6 Na1 O1 82.51(14) . . ?
O23 Na1 O1 128.17(17) 4_665 . ?
O2 Na1 O1 53.29(13) . . ?
O24 Na1 O1 142.21(18) 4_665 . ?
O5 Na1 C26 99.15(17) . 4_665 ?
O6 Na1 C26 106.17(17) . 4_665 ?
O23 Na1 C26 27.42(15) 4_665 4_665 ?
O2 Na1 C26 125.78(18) . 4_665 ?
O24 Na1 C26 26.69(15) 4_665 4_665 ?
O1 Na1 C26 146.11(19) . 4_665 ?
O5 Na1 C1 96.23(17) . . ?
O6 Na1 C1 103.95(17) . . ?
O23 Na1 C1 146.53(18) 4_665 . ?
O2 Na1 C1 26.48(15) . . ?
O24 Na1 C1 125.52(18) 4_665 . ?
O1 Na1 C1 27.45(14) . . ?
C26 Na1 C1 145.86(19) 4_665 . ?
O5 Na1 Na2 122.12(14) . . ?
O6 Na1 Na2 31.54(11) . . ?
O23 Na1 Na2 71.79(11) 4_665 . ?
O2 Na1 Na2 124.36(12) . . ?
O24 Na1 Na2 125.27(13) 4_665 . ?
O1 Na1 Na2 71.07(11) . . ?
C26 Na1 Na2 99.00(14) 4_665 . ?
C1 Na1 Na2 98.25(14) . . ?
C1 O1 Mn1 120.3(3) . . ?
C1 O1 Na1 88.5(3) . . ?
Mn1 O1 Na1 150.82(19) . . ?
C1 O2 Na1 90.0(3) . . ?
C6 O3 Mn2 121.8(3) . . ?
Na2 O5 Na1 127.2(2) 2_655 . ?
C11 O11 Mn1 123.4(3) . . ?
C11 O11 Na2 102.4(3) . . ?
Mn1 O11 Na2 133.74(18) . . ?
C11 O12 Na2 81.9(3) . . ?
C16 O13 Mn2 123.6(3) . . ?
C16 O13 Na2 101.3(3) . 4_566 ?
Mn2 O13 Na2 133.7(2) . 4_566 ?
C16 O14 Na2 80.8(3) . 4_566 ?
C21 O21 Mn1 121.1(3) . . ?
C26 O23 Mn2 120.5(3) . . ?
C26 O23 Na1 89.2(3) . 4_566 ?
Mn2 O23 Na1 149.78(19) . 4_566 ?
C26 O24 Na1 89.4(3) . 4_566 ?
C2 N1 N2 120.0(4) . . ?
C2 N1 Mn1 111.6(3) . . ?
N2 N1 Mn1 127.4(3) . . ?
C5 N2 N1 119.1(4) . . ?
C5 N2 Mn2 112.7(3) . . ?
N1 N2 Mn2 126.6(3) . . ?
C12 N11 N12 120.1(4) . . ?
C12 N11 Mn1 112.4(3) . . ?
N12 N11 Mn1 127.5(3) . . ?
C15 N12 N11 119.9(4) . . ?
C15 N12 Mn2 113.0(3) . . ?
N11 N12 Mn2 127.0(3) . . ?
C22 N21 N22 118.8(4) . . ?
C22 N21 Mn1 112.6(3) . . ?
N22 N21 Mn1 126.9(3) . . ?
C25 N22 N21 120.0(4) . . ?
C25 N22 Mn2 111.7(3) . . ?
N21 N22 Mn2 127.0(3) . . ?
O2 C1 O1 125.0(5) . . ?
O2 C1 C2 118.8(5) . . ?
O1 C1 C2 116.2(5) . . ?
O2 C1 Na1 63.5(3) . . ?
O1 C1 Na1 64.0(3) . . ?
C2 C1 Na1 162.0(4) . . ?
N1 C2 C3 122.8(5) . . ?
N1 C2 C1 115.3(5) . . ?
C3 C2 C1 121.9(5) . . ?
C4 C3 C2 117.5(5) . . ?
C3 C4 C5 117.8(5) . . ?
N2 C5 C4 122.7(5) . . ?
N2 C5 C6 115.0(5) . . ?
C4 C5 C6 122.3(5) . . ?
O4 C6 O3 127.0(5) . . ?
O4 C6 C5 117.3(5) . . ?
O3 C6 C5 115.7(5) . . ?
O12 C11 O11 125.9(5) . . ?
O12 C11 C12 118.9(5) . . ?
O11 C11 C12 115.2(5) . . ?
O12 C11 Na2 73.3(3) . . ?
O11 C11 Na2 52.6(3) . . ?
C12 C11 Na2 167.8(4) . . ?
N11 C12 C13 122.2(4) . . ?
N11 C12 C11 115.5(4) . . ?
C13 C12 C11 122.3(5) . . ?
C14 C13 C12 117.6(5) . . ?
C13 C14 C15 117.9(5) . . ?
N12 C15 C14 122.2(5) . . ?
N12 C15 C16 115.2(4) . . ?
C14 C15 C16 122.6(5) . . ?
O14 C16 O13 127.8(5) . . ?
O14 C16 C15 117.7(5) . . ?
O13 C16 C15 114.5(5) . . ?
O14 C16 Na2 74.4(3) . 4_566 ?
O13 C16 Na2 53.4(3) . 4_566 ?
C15 C16 Na2 167.8(4) . 4_566 ?
O22 C21 O21 126.8(5) . . ?
O22 C21 C22 116.7(5) . . ?
O21 C21 C22 116.6(5) . . ?
N21 C22 C23 122.9(5) . . ?
N21 C22 C21 114.2(5) . . ?
C23 C22 C21 122.9(5) . . ?
C24 C23 C22 118.2(5) . . ?
C23 C24 C25 117.1(5) . . ?
N22 C25 C24 122.7(5) . . ?
N22 C25 C26 114.7(4) . . ?
C24 C25 C26 122.6(5) . . ?
O24 C26 O23 124.9(5) . . ?
O24 C26 C25 118.3(5) . . ?
O23 C26 C25 116.7(5) . . ?
O24 C26 Na1 63.9(3) . 4_566 ?
O23 C26 Na1 63.4(3) . 4_566 ?
C25 C26 Na1 161.8(4) . 4_566 ?
O6 Na2 O13 86.37(15) . 4_665 ?
O6 Na2 O11 87.49(15) . . ?
O13 Na2 O11 163.55(18) 4_665 . ?
O6 Na2 O5 113.76(18) . 2_645 ?
O13 Na2 O5 85.03(15) 4_665 2_645 ?
O11 Na2 O5 83.51(15) . 2_645 ?
O6 Na2 O12 103.23(15) . . ?
O13 Na2 O12 146.76(17) 4_665 . ?
O11 Na2 O12 49.68(13) . . ?
O5 Na2 O12 118.16(15) 2_645 . ?
O6 Na2 O14 94.84(15) . 4_665 ?
O13 Na2 O14 49.99(13) 4_665 4_665 ?
O11 Na2 O14 145.95(16) . 4_665 ?
O5 Na2 O14 125.40(16) 2_645 4_665 ?
O12 Na2 O14 97.09(14) . 4_665 ?
O6 Na2 C16 90.08(16) . 4_665 ?
O13 Na2 C16 25.25(14) 4_665 4_665 ?
O11 Na2 C16 169.98(19) . 4_665 ?
O5 Na2 C16 106.34(16) 2_645 4_665 ?
O12 Na2 C16 121.79(17) . 4_665 ?
O14 Na2 C16 24.76(14) 4_665 4_665 ?
O6 Na2 C11 95.25(16) . . ?
O13 Na2 C11 171.42(19) 4_665 . ?
O11 Na2 C11 24.93(14) . . ?
O5 Na2 C11 101.93(16) 2_645 . ?
O12 Na2 C11 24.76(13) . . ?
O14 Na2 C11 121.44(16) 4_665 . ?
C16 Na2 C11 146.18(19) 4_665 . ?
O6 Na2 Na1 32.40(11) . . ?
O13 Na2 Na1 82.61(12) 4_665 . ?
O11 Na2 Na1 84.02(12) . . ?
O5 Na2 Na1 81.36(13) 2_645 . ?
O12 Na2 Na1 122.04(11) . . ?
O14 Na2 Na1 115.04(11) 4_665 . ?
C16 Na2 Na1 99.04(13) 4_665 . ?
C11 Na2 Na1 103.24(13) . . ?
Na2 O6 Na1 116.06(19) . . ?

loop_
_geom_bond_atom_site_label_1
_geom_bond_atom_site_label_2
_geom_bond_distance
_geom_bond_site_symmetry_2
_geom_bond_publ_flag
Mn1 O11 2.095(4) . ?
Mn1 O1 2.112(4) . ?
Mn1 O21 2.148(4) . ?
Mn1 N11 2.321(4) . ?
Mn1 N1 2.323(4) . ?
Mn1 N21 2.334(4) . ?
Mn2 O13 2.093(4) . ?
Mn2 O23 2.112(4) . ?
Mn2 O3 2.146(4) . ?
Mn2 N12 2.319(4) . ?
Mn2 N2 2.327(4) . ?
Mn2 N22 2.334(4) . ?
Na1 O5 2.388(5) . ?
Na1 O6 2.413(5) . ?
Na1 O23 2.457(4) 4_665 ?
Na1 O2 2.464(5) . ?
Na1 O24 2.467(5) 4_665 ?
Na1 O1 2.477(4) . ?
Na1 C26 2.748(6) 4_665 ?
Na1 C1 2.754(6) . ?
Na1 Na2 4.045(4) . ?
O1 C1 1.270(7) . ?
O2 C1 1.228(6) . ?
O3 C6 1.260(7) . ?
O4 C6 1.237(7) . ?
O5 Na2 2.384(5) 2_655 ?
O11 C11 1.257(6) . ?
O11 Na2 2.370(4) . ?
O12 C11 1.232(6) . ?
O12 Na2 2.817(5) . ?
O13 C16 1.259(7) . ?
O13 Na2 2.369(4) 4_566 ?
O14 C16 1.227(7) . ?
O14 Na2 2.822(5) 4_566 ?
O21 C21 1.260(7) . ?
O22 C21 1.247(7) . ?
O23 C26 1.266(7) . ?
O23 Na1 2.457(4) 4_566 ?
O24 C26 1.234(6) . ?
O24 Na1 2.468(5) 4_566 ?
N1 C2 1.330(6) . ?
N1 N2 1.346(6) . ?
N2 C5 1.330(6) . ?
N11 C12 1.332(7) . ?
N11 N12 1.337(6) . ?
N12 C15 1.324(7) . ?
N21 C22 1.326(6) . ?
N21 N22 1.340(5) . ?
N22 C25 1.325(6) . ?
C1 C2 1.525(7) . ?
C2 C3 1.390(7) . ?
C3 C4 1.367(8) . ?
C4 C5 1.398(7) . ?
C5 C6 1.500(7) . ?
C11 C12 1.525(7) . ?
C11 Na2 2.912(5) . ?
C12 C13 1.394(7) . ?
C13 C14 1.366(8) . ?
C14 C15 1.399(8) . ?
C15 C16 1.540(7) . ?
C16 Na2 2.893(6) 4_566 ?
C21 C22 1.512(7) . ?
C22 C23 1.377(7) . ?
C23 C24 1.361(8) . ?
C24 C25 1.381(7) . ?
C25 C26 1.520(7) . ?
C26 Na1 2.748(6) 4_566 ?
Na2 O6 2.355(5) . ?
Na2 O13 2.369(4) 4_665 ?
Na2 O5 2.384(5) 2_645 ?
Na2 O14 2.822(5) 4_665 ?
Na2 C16 2.893(6) 4_665 ?
